data_7704345
loop_
_publ_author_name
'Xu, Tingting'
'Fan, Lihui'
'Jiang, Zhenzhen'
'Zhou, Ping'
'Li, Ziruo'
'Lu, Huangyan'
'He, Yabing'

_publ_section_title
;
 Immobilization of N-oxide functionality into NbO-type MOFs for
 significantly enhanced C<sub>2</sub>H<sub>2</sub>/CH<sub>4</sub> and
 CO<sub>2</sub>/CH<sub>4</sub> separations.
;
_journal_issue 21
_journal_name_full 'Dalton transactions (Cambridge, England : 2003)'
_journal_page_first 7174
_journal_page_last 7181
_journal_paper_doi 10.1039/d0dt01081b
_journal_volume 49
_journal_year 2020
_chemical_formula_sum 'C37 H52 Cu2 N6 O16'
_chemical_formula_weight 963.92
_space_group_crystal_system trigonal
_space_group_IT_number 166
_space_group_name_Hall '-R 3 2"'
_space_group_name_H-M_alt 'R -3 m :H'
_atom_sites_solution_hydrogens geom
_atom_sites_solution_primary direct
_audit_creation_method
;
FinalCif by Daniel Kratzert, Freiburg 2019,
https://github.com/dkratzert/FinalCif
;
_audit_update_record
;
2020-04-15 deposited with the CCDC.	2020-05-11 downloaded from the CCDC.
;
_cell_angle_alpha 90
_cell_angle_beta 90
_cell_angle_gamma 120
_cell_formula_units_Z 9
_cell_length_a 18.5593(10)
_cell_length_b 18.5593(10)
_cell_length_c 38.480(2)
_cell_measurement_reflns_used 9592
_cell_measurement_temperature 150(2)
_cell_measurement_theta_max 72.1265
_cell_measurement_theta_min 5.359
_cell_volume 11478.6(11)
_computing_cell_refinement 'SAINT V8.38A'
_computing_data_reduction 'SAINT V8.38A'
_computing_structure_refinement 'SHELXL-2018/3 (Sheldrick, 2018)'
_computing_structure_solution 'SHELXS (G. Sheldrick)'
_diffrn_ambient_environment N~2~
_diffrn_ambient_temperature 150(2)
_diffrn_detector CPAD
_diffrn_detector_area_resol_mean 7.41
_diffrn_detector_type 'Bruker PHOTON II'
_diffrn_measured_fraction_theta_full 0.985
_diffrn_measured_fraction_theta_max 0.984
_diffrn_measurement_device 'three-circle diffractometer'
_diffrn_measurement_device_type 'Bruker D8 VENTURE dual wavelength Mo/Cu'
_diffrn_measurement_method '\w and \f scans'
_diffrn_measurement_specimen_support 'MiTeGen micromount'
_diffrn_radiation_monochromator 'mirror optics'
_diffrn_radiation_probe x-ray
_diffrn_radiation_type CuK\a
_diffrn_radiation_wavelength 1.54178
_diffrn_reflns_av_R_equivalents 0.0337
_diffrn_reflns_av_unetI/netI 0.0226
_diffrn_reflns_Laue_measured_fraction_full 0.985
_diffrn_reflns_Laue_measured_fraction_max 0.984
_diffrn_reflns_limit_h_max 22
_diffrn_reflns_limit_h_min -17
_diffrn_reflns_limit_k_max 22
_diffrn_reflns_limit_k_min -22
_diffrn_reflns_limit_l_max 26
_diffrn_reflns_limit_l_min -47
_diffrn_reflns_number 16630
_diffrn_reflns_point_group_measured_fraction_full 0.985
_diffrn_reflns_point_group_measured_fraction_max 0.984
_diffrn_reflns_theta_full 67.679
_diffrn_reflns_theta_max 72.206
_diffrn_reflns_theta_min 4.765
_diffrn_source 'microfocus sealed X-ray tube'
_diffrn_source_type 'Incoatec I\ms'
_exptl_absorpt_coefficient_mu 1.584
_exptl_crystal_colour blue
_exptl_crystal_density_diffrn 1.255
_exptl_crystal_description block
_exptl_crystal_F_000 4518
_exptl_crystal_size_max 0.160
_exptl_crystal_size_mid 0.120
_exptl_crystal_size_min 0.110
_refine_diff_density_max 0.685
_refine_diff_density_min -0.319
_refine_diff_density_rms 0.061
_refine_ls_extinction_method none
_refine_ls_goodness_of_fit_ref 1.083
_refine_ls_hydrogen_treatment constr
_refine_ls_matrix_type full
_refine_ls_number_parameters 122
_refine_ls_number_reflns 2733
_refine_ls_number_restraints 92
_refine_ls_restrained_S_all 1.076
_refine_ls_R_factor_all 0.0461
_refine_ls_R_factor_gt 0.0430
_refine_ls_shift/su_max 0.002
_refine_ls_shift/su_mean 0.000
_refine_ls_structure_factor_coef Fsqd
_refine_ls_weighting_details 'w=1/[\s^2^(Fo^2^)+(0.0834P)^2^+17.5804P] where P=(Fo^2^+2Fc^2^)/3'
_refine_ls_weighting_scheme calc
_refine_ls_wR_factor_gt 0.1334
_refine_ls_wR_factor_ref 0.1391
_reflns_Friedel_coverage 0.000
_reflns_number_gt 2516
_reflns_number_total 2733
_reflns_threshold_expression 'I > 2\s(I)'
_cod_data_source_file d0dt01081b2.cif
_cod_data_source_block ZJNU-18
_cod_depositor_comments 'Adding full bibliography for 7704343--7704345.cif.'
_cod_original_cell_volume 11478.5(14)
_cod_database_code 7704345
_shelx_shelxl_version_number 2018/3
_shelx_space_group_comment
;
The symmetry employed for this shelxl refinement is uniquely defined
by the following loop, which should always be used as a source of
symmetry information in preference to the above space-group names.
They are only intended as comments.
;
_shelx_estimated_absorpt_t_min 0.786
_shelx_estimated_absorpt_t_max 0.845
_olex2_diffrn_ambient_temperature_device 'Oxford Cryostream 800'

loop_
_space_group_symop_operation_xyz
'x, y, z'
'-y, x-y, z'
'-x+y, -x, z'
'y, x, -z'
'x-y, -y, -z'
'-x, -x+y, -z'
'x+2/3, y+1/3, z+1/3'
'-y+2/3, x-y+1/3, z+1/3'
'-x+y+2/3, -x+1/3, z+1/3'
'y+2/3, x+1/3, -z+1/3'
'x-y+2/3, -y+1/3, -z+1/3'
'-x+2/3, -x+y+1/3, -z+1/3'
'x+1/3, y+2/3, z+2/3'
'-y+1/3, x-y+2/3, z+2/3'
'-x+y+1/3, -x+2/3, z+2/3'
'y+1/3, x+2/3, -z+2/3'
'x-y+1/3, -y+2/3, -z+2/3'
'-x+1/3, -x+y+2/3, -z+2/3'
'-x, -y, -z'
'y, -x+y, -z'
'x-y, x, -z'
'-y, -x, z'
'-x+y, y, z'
'x, x-y, z'
'-x+2/3, -y+1/3, -z+1/3'
'y+2/3, -x+y+1/3, -z+1/3'
'x-y+2/3, x+1/3, -z+1/3'
'-y+2/3, -x+1/3, z+1/3'
'-x+y+2/3, y+1/3, z+1/3'
'x+2/3, x-y+1/3, z+1/3'
'-x+1/3, -y+2/3, -z+2/3'
'y+1/3, -x+y+2/3, -z+2/3'
'x-y+1/3, x+2/3, -z+2/3'
'-y+1/3, -x+2/3, z+2/3'
'-x+y+1/3, y+2/3, z+2/3'
'x+1/3, x-y+2/3, z+2/3'

loop_
_atom_site_label
_atom_site_type_symbol
_atom_site_fract_x
_atom_site_fract_y
_atom_site_fract_z
_atom_site_U_iso_or_equiv
_atom_site_adp_type
_atom_site_occupancy
_atom_site_site_symmetry_order
_atom_site_calc_flag
_atom_site_refinement_flags_posn
_atom_site_refinement_flags_adp
_atom_site_refinement_flags_occupancy
_atom_site_disorder_assembly
_atom_site_disorder_group
Cu1 Cu 0.52394(2) 0.47606(2) 0.47182(2) 0.03108(18) Uani 1 2 d S TU P . .
O1 O 0.62881(10) 0.51851(11) 0.49697(4) 0.0475(4) Uani 1 1 d . U . . .
O1W O 0.55999(14) 0.44001(14) 0.42488(10) 0.1091(15) Uani 1 2 d S T P . .
O2 O 0.58852(10) 0.55885(12) 0.54459(4) 0.0497(4) Uani 1 1 d . U . . .
C1 C 0.63954(14) 0.54773(15) 0.52736(5) 0.0411(4) Uani 1 1 d . U . . .
C2 C 0.72006(14) 0.56949(15) 0.54468(5) 0.0435(5) Uani 1 1 d . U . . .
C3 C 0.77713(10) 0.5543(2) 0.52782(7) 0.0422(6) Uani 1 2 d S TU P . .
H3 H 0.766708 0.533413 0.504717 0.051 Uiso 1 2 calc R U P . .
C4 C 0.73533(15) 0.60001(18) 0.57850(6) 0.0519(6) Uani 1 1 d . U . . .
H4 H 0.696034 0.610290 0.589969 0.062 Uiso 1 1 calc R U . . .
C5 C 0.80781(13) 0.6156(3) 0.59569(9) 0.0568(9) Uani 1 2 d S TU P . .
C6 C 0.8143(8) 0.6322(9) 0.6341(3) 0.051(3) Uani 0.25 1 d G U P A -1
C7 C 0.8900(8) 0.6958(8) 0.6464(4) 0.063(4) Uani 0.25 1 d G U P A -1
H7 H 0.935561 0.724274 0.630886 0.075 Uiso 0.25 1 calc R U P A -1
N1 N 0.8991(8) 0.7178(8) 0.6813(4) 0.067(3) Uani 0.25 1 d G U P A -1
C9 C 0.8324(9) 0.6763(9) 0.7040(3) 0.060(4) Uani 0.25 1 d DG U P A -1
C10 C 0.7567(9) 0.6127(10) 0.6917(4) 0.069(4) Uani 0.25 1 d DG U P A -1
C11 C 0.7476(8) 0.5907(9) 0.6568(4) 0.059(3) Uani 0.25 1 d DG U P A -1
H11 H 0.695848 0.547187 0.648401 0.071 Uiso 0.25 1 calc R U P A -1
C12 C 0.6841(7) 0.5609(9) 0.7168(3) 0.085(4) Uani 0.25 1 d D U P A -1
H12A H 0.672840 0.598202 0.730844 0.102 Uiso 0.25 1 calc R U P A -1
H12B H 0.698891 0.528040 0.732059 0.102 Uiso 0.25 1 calc R U P A -1
H12C H 0.634254 0.523432 0.703386 0.102 Uiso 0.25 1 calc R U P A -1

loop_
_atom_site_aniso_label
_atom_site_aniso_U_11
_atom_site_aniso_U_22
_atom_site_aniso_U_33
_atom_site_aniso_U_23
_atom_site_aniso_U_13
_atom_site_aniso_U_12
Cu1 0.0428(2) 0.0428(2) 0.0210(2) -0.00077(6) 0.00077(6) 0.03134(19)
O1 0.0471(8) 0.0703(10) 0.0361(7) -0.0069(7) -0.0056(6) 0.0376(8)
O1W 0.1125(19) 0.1125(19) 0.088(2) -0.0433(12) 0.0433(12) 0.046(2)
O2 0.0487(9) 0.0772(11) 0.0392(7) -0.0092(7) -0.0073(6) 0.0433(8)
C1 0.0451(11) 0.0538(12) 0.0341(9) 0.0029(8) -0.0016(8) 0.0320(10)
C2 0.0442(11) 0.0581(13) 0.0365(10) -0.0007(9) -0.0032(8) 0.0318(10)
C3 0.0427(11) 0.0560(18) 0.0323(13) 0.0007(12) 0.0003(6) 0.0280(9)
C4 0.0475(12) 0.0807(16) 0.0415(11) -0.0091(11) -0.0030(9) 0.0427(12)
C5 0.0516(13) 0.090(3) 0.0414(17) -0.0169(16) -0.0085(8) 0.0452(13)
C6 0.040(6) 0.095(7) 0.034(4) -0.015(4) -0.005(6) 0.045(6)
C7 0.034(6) 0.110(9) 0.051(6) -0.027(6) -0.003(5) 0.041(6)
N1 0.040(6) 0.111(9) 0.051(6) -0.024(6) -0.013(5) 0.038(6)
C9 0.046(7) 0.099(9) 0.042(5) -0.015(5) -0.014(6) 0.042(7)
C10 0.050(7) 0.106(8) 0.046(5) -0.022(6) -0.012(5) 0.035(6)
C11 0.041(7) 0.101(9) 0.038(5) -0.017(5) -0.002(4) 0.037(6)
C12 0.075(7) 0.115(10) 0.042(5) -0.010(6) 0.009(5) 0.029(7)

loop_
_atom_type_symbol
_atom_type_description
_atom_type_scat_dispersion_real
_atom_type_scat_dispersion_imag
_atom_type_scat_source
C C 0.0181 0.0091 'International Tables Vol C Tables 4.2.6.8 and 6.1.1.4'
H H 0.0000 0.0000 'International Tables Vol C Tables 4.2.6.8 and 6.1.1.4'
N N 0.0311 0.0180 'International Tables Vol C Tables 4.2.6.8 and 6.1.1.4'
O O 0.0492 0.0322 'International Tables Vol C Tables 4.2.6.8 and 6.1.1.4'
Cu Cu -1.9646 0.5888 'International Tables Vol C Tables 4.2.6.8 and 6.1.1.4'

loop_
_geom_angle_atom_site_label_1
_geom_angle_atom_site_label_2
_geom_angle_atom_site_label_3
_geom_angle
_geom_angle_site_symmetry_1
_geom_angle_site_symmetry_3
_geom_angle_publ_flag
O1 Cu1 O1 88.89(10) 22_665 . ?
O1 Cu1 O2 89.87(8) 22_665 19_666 ?
O1 Cu1 O2 167.81(6) . 19_666 ?
O1 Cu1 O2 167.81(6) 22_665 4_556 ?
O1 Cu1 O2 89.88(8) . 4_556 ?
O2 Cu1 O2 88.78(11) 19_666 4_556 ?
O1 Cu1 O1W 98.02(11) 22_665 . ?
O1 Cu1 O1W 98.02(11) . . ?
O2 Cu1 O1W 94.16(11) 19_666 . ?
O2 Cu1 O1W 94.16(11) 4_556 . ?
O1 Cu1 Cu1 83.87(5) 22_665 19_666 ?
O1 Cu1 Cu1 83.87(5) . 19_666 ?
O2 Cu1 Cu1 83.94(5) 19_666 19_666 ?
O2 Cu1 Cu1 83.94(5) 4_556 19_666 ?
O1W Cu1 Cu1 177.34(14) . 19_666 ?
C1 O1 Cu1 122.94(14) . . ?
C1 O2 Cu1 122.90(14) . 19_666 ?
O2 C1 O1 126.2(2) . . ?
O2 C1 C2 117.04(18) . . ?
O1 C1 C2 116.77(18) . . ?
C3 C2 C4 120.0(2) . . ?
C3 C2 C1 119.9(2) . . ?
C4 C2 C1 119.97(19) . . ?
C2 C3 C2 120.0(3) 23_655 . ?
C2 C3 H3 120.0 23_655 . ?
C2 C3 H3 120.0 . . ?
C2 C4 C5 120.5(2) . . ?
C2 C4 H4 119.7 . . ?
C5 C4 H4 119.7 . . ?
C4 C5 C4 119.0(3) 23_655 . ?
C4 C5 C6 121.3(7) 23_655 . ?
C4 C5 C6 118.6(7) . . ?
C7 C6 C11 120.0 . . ?
C7 C6 C5 116.8(5) . . ?
C11 C6 C5 123.1(5) . . ?
C6 C7 N1 120.0 . . ?
C6 C7 H7 120.0 . . ?
N1 C7 H7 120.0 . . ?
C9 N1 C7 120.0 . . ?
N1 C9 C10 120.0 . . ?
C9 C10 C11 120.0 . . ?
C9 C10 C12 121.0(6) . . ?
C11 C10 C12 118.8(6) . . ?
C10 C11 C6 120.0 . . ?
C10 C11 H11 120.0 . . ?
C6 C11 H11 120.0 . . ?
C10 C12 H12A 109.5 . . ?
C10 C12 H12B 109.5 . . ?
H12A C12 H12B 109.5 . . ?
C10 C12 H12C 109.5 . . ?
H12A C12 H12C 109.5 . . ?
H12B C12 H12C 109.5 . . ?

loop_
_geom_bond_atom_site_label_1
_geom_bond_atom_site_label_2
_geom_bond_distance
_geom_bond_site_symmetry_2
_geom_bond_publ_flag
Cu1 O1 1.9524(16) 22_665 ?
Cu1 O1 1.9524(16) . ?
Cu1 O2 1.9550(15) 19_666 ?
Cu1 O2 1.9550(15) 4_556 ?
Cu1 O1W 2.146(3) . ?
Cu1 Cu1 2.6593(7) 19_666 ?
O1 C1 1.262(3) . ?
O2 C1 1.254(3) . ?
C1 C2 1.496(3) . ?
C2 C3 1.386(3) . ?
C2 C4 1.391(3) . ?
C3 H3 0.9500 . ?
C4 C5 1.393(3) . ?
C4 H4 0.9500 . ?
C5 C6 1.503(14) . ?
C6 C7 1.3900 . ?
C6 C11 1.3900 . ?
C7 N1 1.3900 . ?
C7 H7 0.9500 . ?
N1 C9 1.3900 . ?
C9 C10 1.3900 . ?
C10 C11 1.3900 . ?
C10 C12 1.542(9) . ?
C11 H11 0.9500 . ?
C12 H12A 0.9800 . ?
C12 H12B 0.9800 . ?
C12 H12C 0.9800 . ?
